data_1503257
loop_
_publ_author_name
'Ji, Lei'
'Fang, Qi'
'Yuan, Mao-Sen'
'Liu, Zhi-Qiang'
'Shen, Yu-Xiang'
'Chen, Hong-Feng'

_publ_section_title
;
 Switching high two-photon efficiency: from 3,8,13-substituted triindole
 derivatives to their 2,7,12-isomers.
;
_journal_issue 22
_journal_name_full 'Organic letters'
_journal_page_first 5192
_journal_page_last 5195
_journal_paper_doi 10.1021/ol102057t
_journal_volume 12
_journal_year 2010
_chemical_formula_moiety 'C26 H29 B'
_chemical_formula_sum 'C26 H29 B'
_chemical_formula_weight 352.30
_chemical_name_systematic
; 
 ? 
;
_space_group_IT_number 14
_symmetry_cell_setting monoclinic
_symmetry_space_group_name_Hall '-P 2ybc'
_symmetry_space_group_name_H-M 'P 1 21/c 1'
_atom_sites_solution_hydrogens geom
_atom_sites_solution_primary direct
_atom_sites_solution_secondary difmap
_audit_creation_method SHELXL-97
_cell_angle_alpha 90.00
_cell_angle_beta 98.143(2)
_cell_angle_gamma 90.00
_cell_formula_units_Z 4
_cell_length_a 11.5315(4)
_cell_length_b 8.2693(3)
_cell_length_c 22.9998(7)
_cell_measurement_reflns_used 2909
_cell_measurement_temperature 295(2)
_cell_measurement_theta_max 22.13
_cell_measurement_theta_min 2.34
_cell_volume 2171.09(13)
_computing_cell_refinement 'APEX2 Software Suite (Bruker,2005)'
_computing_data_collection 'APEX2 Software Suite (Bruker,2005)'
_computing_data_reduction 'APEX2 Software Suite (Bruker,2005)'
_computing_molecular_graphics 'SHELXTL (Bruker, 1997)'
_computing_publication_material 'SHELXTL (Bruker, 1997)'
_computing_structure_refinement 'SHELXL-97 (Sheldrick, 1997)'
_computing_structure_solution 'SHELXS-97 (Sheldrick, 1990)'
_diffrn_ambient_temperature 295(2)
_diffrn_detector_area_resol_mean 10.00
_diffrn_measured_fraction_theta_full 0.988
_diffrn_measured_fraction_theta_max 0.988
_diffrn_measurement_device_type 'Bruker APEX2 CCD area-detector diffractometer'
_diffrn_measurement_method 'phi and omega scans'
_diffrn_radiation_monochromator graphite
_diffrn_radiation_source 'fine-focus sealed tube'
_diffrn_radiation_type MoK\a
_diffrn_radiation_wavelength 0.71069
_diffrn_reflns_av_R_equivalents 0.0512
_diffrn_reflns_av_sigmaI/netI 0.0493
_diffrn_reflns_limit_h_max 15
_diffrn_reflns_limit_h_min -15
_diffrn_reflns_limit_k_max 10
_diffrn_reflns_limit_k_min -10
_diffrn_reflns_limit_l_max 30
_diffrn_reflns_limit_l_min -30
_diffrn_reflns_number 22237
_diffrn_reflns_theta_full 28.00
_diffrn_reflns_theta_max 28.00
_diffrn_reflns_theta_min 1.78
_exptl_absorpt_coefficient_mu 0.060
_exptl_absorpt_correction_T_max 0.9961
_exptl_absorpt_correction_T_min 0.9788
_exptl_absorpt_correction_type multi-scan
_exptl_absorpt_process_details 'SADABS 2006/1 (Bruker AXS)'
_exptl_crystal_colour colourless
_exptl_crystal_density_diffrn 1.078
_exptl_crystal_density_method 'not measured'
_exptl_crystal_description plank
_exptl_crystal_F_000 760
_exptl_crystal_size_max 0.36
_exptl_crystal_size_mid 0.12
_exptl_crystal_size_min 0.07
_refine_diff_density_max 0.157
_refine_diff_density_min -0.141
_refine_diff_density_rms 0.031
_refine_ls_extinction_method none
_refine_ls_goodness_of_fit_ref 0.980
_refine_ls_hydrogen_treatment mixed
_refine_ls_matrix_type full
_refine_ls_number_parameters 315
_refine_ls_number_reflns 5174
_refine_ls_number_restraints 0
_refine_ls_restrained_S_all 0.980
_refine_ls_R_factor_all 0.1263
_refine_ls_R_factor_gt 0.0560
_refine_ls_shift/su_max 0.000
_refine_ls_shift/su_mean 0.000
_refine_ls_structure_factor_coef Fsqd
_refine_ls_weighting_details 'calc w=1/[\s^2^(Fo^2^)+(0.0794P)^2^+0.0000P] where P=(Fo^2^+2Fc^2^)/3'
_refine_ls_weighting_scheme calc
_refine_ls_wR_factor_gt 0.1370
_refine_ls_wR_factor_ref 0.1576
_reflns_number_gt 2589
_reflns_number_total 5174
_reflns_threshold_expression >2sigma(I)
_cod_data_source_file ol102057t_si_005.cif
_cod_data_source_block fq28
_cod_depositor_comments
;
The following automatic conversions were performed:

'_symmetry_cell_setting' value 'Monoclinic' changed to 'monoclinic'
according to /home/saulius/struct/CIF-dictionaries/cif_core.dic
dictionary named 'cif_core.dic' version 2.4.2 from 2011-04-26.

Automatic conversion script
Id: cif_fix_values 1715 2011-07-08 13:25:40Z adriana 
;
_cod_original_sg_symbol_Hall '-P 2ybc '
_cod_original_sg_symbol_H-M P2(1)/c
_cod_database_code 1503257

loop_
_symmetry_equiv_pos_as_xyz
'x, y, z'
'-x, y+1/2, -z+1/2'
'-x, -y, -z'
'x, -y-1/2, z-1/2'

loop_
_atom_site_label
_atom_site_type_symbol
_atom_site_fract_x
_atom_site_fract_y
_atom_site_fract_z
_atom_site_U_iso_or_equiv
_atom_site_adp_type
_atom_site_occupancy
_atom_site_symmetry_multiplicity
_atom_site_calc_flag
_atom_site_refinement_flags
B1 B 0.70706(16) 0.2131(2) 0.62399(9) 0.0498(5) Uani 1 1 d .
C1 C 0.74899(14) 0.32693(19) 0.67695(7) 0.0502(4) Uani 1 1 d .
C2 C 0.68806(18) 0.3425(2) 0.72484(8) 0.0587(5) Uani 1 1 d .
H2 H 0.6173(17) 0.276(2) 0.7233(7) 0.069(6) Uiso 1 1 d .
C3 C 0.7290(2) 0.4390(2) 0.77262(9) 0.0670(6) Uani 1 1 d .
H3 H 0.6766(18) 0.454(2) 0.8005(10) 0.085(7) Uiso 1 1 d .
C4 C 0.83484(18) 0.5212(2) 0.77517(8) 0.0621(5) Uani 1 1 d .
C5 C 0.89534(19) 0.5082(2) 0.72787(10) 0.0652(5) Uani 1 1 d .
H5 H 0.9733(19) 0.567(2) 0.7290(9) 0.087(6) Uiso 1 1 d .
C6 C 0.85380(17) 0.4157(2) 0.67999(9) 0.0587(5) Uani 1 1 d .
H6 H 0.8998(15) 0.403(2) 0.6478(8) 0.066(5) Uiso 1 1 d .
C7 C 0.8838(3) 0.6216(3) 0.82620(11) 0.0873(7) Uani 1 1 d .
H7 H 0.959(3) 0.684(4) 0.8254(13) 0.145(11) Uiso 1 1 d .
C8 C 0.8391(4) 0.6522(4) 0.87219(15) 0.1199(11) Uani 1 1 d .
H8A H 0.889(2) 0.720(3) 0.9034(12) 0.129(9) Uiso 1 1 d .
H8B H 0.764(3) 0.595(4) 0.8733(14) 0.155 Uiso 1 1 d .
C11 C 0.62799(14) 0.06161(19) 0.63353(7) 0.0483(4) Uani 1 1 d .
C12 C 0.51987(15) 0.0343(2) 0.59825(7) 0.0508(4) Uani 1 1 d .
C13 C 0.45621(17) -0.1050(2) 0.60483(9) 0.0565(5) Uani 1 1 d .
H13 H 0.3851(16) -0.121(2) 0.5803(8) 0.065(5) Uiso 1 1 d .
C14 C 0.49495(16) -0.2223(2) 0.64635(8) 0.0562(5) Uani 1 1 d .
C15 C 0.59915(17) -0.1934(2) 0.68193(9) 0.0572(5) Uani 1 1 d .
H15 H 0.6289(16) -0.267(2) 0.7092(8) 0.075(6) Uiso 1 1 d .
C16 C 0.66619(15) -0.05590(19) 0.67672(8) 0.0533(4) Uani 1 1 d .
C17 C 0.4695(2) 0.1589(3) 0.55347(11) 0.0703(6) Uani 1 1 d .
H17A H 0.397(2) 0.119(3) 0.5282(11) 0.111(8) Uiso 1 1 d .
H17B H 0.444(3) 0.244(4) 0.5717(14) 0.153(14) Uiso 1 1 d .
H17C H 0.524(2) 0.206(3) 0.5326(10) 0.101(8) Uiso 1 1 d .
C18 C 0.42633(18) -0.3750(2) 0.65194(10) 0.0772(6) Uani 1 1 d .
H18A H 0.4646 -0.4382 0.6841 0.116 Uiso 1 1 calc R
H18B H 0.4220 -0.4362 0.6162 0.116 Uiso 1 1 calc R
H18C H 0.3486 -0.3478 0.6591 0.116 Uiso 1 1 calc R
C19 C 0.78265(18) -0.0436(2) 0.71641(10) 0.0767(6) Uani 1 1 d .
H19A H 0.7693 -0.0402 0.7567 0.115 Uiso 1 1 calc R
H19B H 0.8224 0.0531 0.7073 0.115 Uiso 1 1 calc R
H19C H 0.8300 -0.1361 0.7104 0.115 Uiso 1 1 calc R
C21 C 0.75239(14) 0.2489(2) 0.56345(7) 0.0500(4) Uani 1 1 d .
C22 C 0.81469(14) 0.1315(2) 0.53591(8) 0.0527(4) Uani 1 1 d .
C23 C 0.86560(16) 0.1725(3) 0.48657(9) 0.0628(5) Uani 1 1 d .
H23 H 0.9080(18) 0.088(2) 0.4677(9) 0.085(7) Uiso 1 1 d .
C24 C 0.85643(16) 0.3244(3) 0.46229(8) 0.0648(5) Uani 1 1 d .
C25 C 0.79230(18) 0.4380(3) 0.48829(9) 0.0665(5) Uani 1 1 d .
H25 H 0.7796(16) 0.550(2) 0.4701(8) 0.077(6) Uiso 1 1 d .
C26 C 0.74038(16) 0.4040(2) 0.53762(8) 0.0574(5) Uani 1 1 d .
C27 C 0.8304(2) -0.0406(3) 0.55882(13) 0.0714(6) Uani 1 1 d .
H27A H 0.8700(18) -0.106(3) 0.5310(9) 0.091(7) Uiso 1 1 d .
H27B H 0.884(2) -0.047(3) 0.5960(12) 0.122(10) Uiso 1 1 d .
H27C H 0.7595(19) -0.096(2) 0.5690(9) 0.086(7) Uiso 1 1 d .
C28 C 0.9151(2) 0.3662(3) 0.40927(10) 0.0969(8) Uani 1 1 d .
H28A H 0.9950 0.3969 0.4220 0.145 Uiso 1 1 calc R
H28B H 0.8742 0.4545 0.3884 0.145 Uiso 1 1 calc R
H28C H 0.9132 0.2738 0.3839 0.145 Uiso 1 1 calc R
C29 C 0.6675(2) 0.5348(2) 0.56057(9) 0.0770(6) Uani 1 1 d .
H29A H 0.7153 0.5957 0.5904 0.115 Uiso 1 1 calc R
H29B H 0.6037 0.4863 0.5770 0.115 Uiso 1 1 calc R
H29C H 0.6370 0.6054 0.5289 0.115 Uiso 1 1 calc R

loop_
_atom_site_aniso_label
_atom_site_aniso_U_11
_atom_site_aniso_U_22
_atom_site_aniso_U_33
_atom_site_aniso_U_23
_atom_site_aniso_U_13
_atom_site_aniso_U_12
B1 0.0460(10) 0.0453(11) 0.0574(12) 0.0076(9) 0.0051(9) 0.0108(9)
C1 0.0532(10) 0.0437(9) 0.0533(10) 0.0085(8) 0.0067(8) 0.0024(8)
C2 0.0662(12) 0.0517(11) 0.0595(12) 0.0058(9) 0.0134(10) -0.0077(10)
C3 0.0905(15) 0.0608(13) 0.0521(12) 0.0054(10) 0.0182(11) -0.0031(12)
C4 0.0773(13) 0.0433(10) 0.0613(12) 0.0074(9) -0.0048(10) -0.0046(10)
C5 0.0600(12) 0.0594(12) 0.0741(14) 0.0072(11) 0.0017(11) -0.0058(10)
C6 0.0578(11) 0.0542(11) 0.0645(12) 0.0058(10) 0.0106(10) 0.0009(9)
C7 0.124(2) 0.0645(14) 0.0682(16) 0.0026(12) -0.0038(15) -0.0077(15)
C8 0.179(3) 0.099(2) 0.0809(19) -0.0174(17) 0.015(2) -0.026(2)
C11 0.0508(9) 0.0466(10) 0.0476(9) 0.0017(8) 0.0073(8) 0.0044(8)
C12 0.0494(10) 0.0555(11) 0.0480(10) -0.0005(8) 0.0090(8) 0.0069(9)
C13 0.0459(10) 0.0609(12) 0.0633(12) -0.0058(10) 0.0096(9) -0.0017(9)
C14 0.0572(11) 0.0477(11) 0.0665(12) -0.0063(9) 0.0187(9) -0.0025(9)
C15 0.0643(12) 0.0459(11) 0.0618(12) 0.0107(9) 0.0100(10) 0.0053(9)
C16 0.0563(10) 0.0437(10) 0.0585(11) 0.0069(8) 0.0030(8) 0.0022(8)
C17 0.0616(13) 0.0793(16) 0.0672(14) 0.0168(13) -0.0010(12) 0.0055(13)
C18 0.0766(13) 0.0595(12) 0.0993(16) -0.0071(11) 0.0251(12) -0.0129(11)
C19 0.0726(13) 0.0601(12) 0.0893(15) 0.0207(11) -0.0164(11) -0.0023(10)
C21 0.0512(9) 0.0448(10) 0.0546(10) 0.0011(8) 0.0092(8) 0.0006(8)
C22 0.0472(9) 0.0499(10) 0.0608(11) 0.0004(9) 0.0071(8) -0.0014(8)
C23 0.0534(11) 0.0722(14) 0.0646(12) -0.0033(11) 0.0147(9) 0.0037(10)
C24 0.0584(11) 0.0774(14) 0.0608(12) 0.0042(11) 0.0162(9) -0.0022(11)
C25 0.0732(13) 0.0649(14) 0.0630(12) 0.0159(11) 0.0146(10) 0.0000(11)
C26 0.0664(12) 0.0492(11) 0.0575(11) 0.0056(9) 0.0112(9) 0.0026(9)
C27 0.0720(14) 0.0498(12) 0.0961(18) 0.0004(12) 0.0252(14) 0.0104(11)
C28 0.0959(16) 0.120(2) 0.0826(15) 0.0193(15) 0.0406(14) 0.0020(15)
C29 0.1064(16) 0.0505(11) 0.0775(14) 0.0132(10) 0.0253(12) 0.0214(11)

loop_
_atom_type_symbol
_atom_type_description
_atom_type_scat_dispersion_real
_atom_type_scat_dispersion_imag
_atom_type_scat_source
C C 0.0033 0.0016 'International Tables Vol C Tables 4.2.6.8 and 6.1.1.4'
H H 0.0000 0.0000 'International Tables Vol C Tables 4.2.6.8 and 6.1.1.4'
B B 0.0013 0.0007 'International Tables Vol C Tables 4.2.6.8 and 6.1.1.4'

loop_
_geom_angle_atom_site_label_1
_geom_angle_atom_site_label_2
_geom_angle_atom_site_label_3
_geom_angle
C1 B1 C21 117.98(15)
C1 B1 C11 119.34(15)
C21 B1 C11 122.57(16)
C2 C1 C6 115.97(18)
C2 C1 B1 122.50(16)
C6 C1 B1 121.49(16)
C3 C2 C1 121.80(19)
C3 C2 H2 122.7(11)
C1 C2 H2 115.4(11)
C2 C3 C4 120.9(2)
C2 C3 H3 115.7(13)
C4 C3 H3 123.1(13)
C5 C4 C3 117.91(19)
C5 C4 C7 119.4(2)
C3 C4 C7 122.7(2)
C6 C5 C4 121.3(2)
C6 C5 H5 119.5(12)
C4 C5 H5 119.2(12)
C5 C6 C1 122.08(19)
C5 C6 H6 120.2(11)
C1 C6 H6 117.6(11)
C8 C7 C4 128.2(3)
C8 C7 H7 111.4(18)
C4 C7 H7 120.2(18)
C7 C8 H8A 115.9(16)
C7 C8 H8B 113(2)
H8A C8 H8B 131(3)
C12 C11 C16 117.22(15)
C12 C11 B1 121.88(15)
C16 C11 B1 120.85(15)
C13 C12 C11 120.70(16)
C13 C12 C17 118.81(18)
C11 C12 C17 120.47(17)
C12 C13 C14 122.10(18)
C12 C13 H13 119.0(11)
C14 C13 H13 118.9(11)
C15 C14 C13 117.14(17)
C15 C14 C18 121.37(18)
C13 C14 C18 121.48(18)
C14 C15 C16 122.73(18)
C14 C15 H15 120.4(12)
C16 C15 H15 116.8(12)
C15 C16 C11 120.06(16)
C15 C16 C19 117.31(16)
C11 C16 C19 122.54(15)
C12 C17 H17A 112.3(15)
C12 C17 H17B 110(2)
H17A C17 H17B 103(2)
C12 C17 H17C 114.6(14)
H17A C17 H17C 114(2)
H17B C17 H17C 102(2)
C14 C18 H18A 109.5
C14 C18 H18B 109.5
H18A C18 H18B 109.5
C14 C18 H18C 109.5
H18A C18 H18C 109.5
H18B C18 H18C 109.5
C16 C19 H19A 109.5
C16 C19 H19B 109.5
H19A C19 H19B 109.5
C16 C19 H19C 109.5
H19A C19 H19C 109.5
H19B C19 H19C 109.5
C22 C21 C26 117.54(16)
C22 C21 B1 121.26(15)
C26 C21 B1 121.00(15)
C23 C22 C21 119.92(17)
C23 C22 C27 117.91(18)
C21 C22 C27 122.17(17)
C24 C23 C22 122.54(19)
C24 C23 H23 118.8(12)
C22 C23 H23 118.7(12)
C23 C24 C25 117.44(18)
C23 C24 C28 121.3(2)
C25 C24 C28 121.3(2)
C24 C25 C26 122.43(19)
C24 C25 H25 119.7(11)
C26 C25 H25 117.8(11)
C25 C26 C21 120.07(17)
C25 C26 C29 117.89(17)
C21 C26 C29 121.98(16)
C22 C27 H27A 109.3(12)
C22 C27 H27B 112.5(16)
H27A C27 H27B 103.8(19)
C22 C27 H27C 116.9(12)
H27A C27 H27C 111.5(18)
H27B C27 H27C 102.1(19)
C24 C28 H28A 109.5
C24 C28 H28B 109.5
H28A C28 H28B 109.5
C24 C28 H28C 109.5
H28A C28 H28C 109.5
H28B C28 H28C 109.5
C26 C29 H29A 109.5
C26 C29 H29B 109.5
H29A C29 H29B 109.5
C26 C29 H29C 109.5
H29A C29 H29C 109.5
H29B C29 H29C 109.5

loop_
_geom_bond_atom_site_label_1
_geom_bond_atom_site_label_2
_geom_bond_distance
B1 C1 1.561(3)
B1 C21 1.583(3)
B1 C11 1.583(3)
C1 C2 1.394(2)
C1 C6 1.407(2)
C2 C3 1.386(3)
C2 H2 0.979(19)
C3 C4 1.391(3)
C3 H3 0.95(2)
C4 C5 1.377(3)
C4 C7 1.482(3)
C5 C6 1.370(3)
C5 H5 1.02(2)
C6 H6 0.976(19)
C7 C8 1.266(4)
C7 H7 1.01(3)
C8 H8A 1.02(3)
C8 H8B 0.99(3)
C11 C12 1.406(2)
C11 C16 1.415(2)
C12 C13 1.386(2)
C12 C17 1.514(3)
C13 C14 1.389(3)
C13 H13 0.937(18)
C14 C15 1.376(3)
C14 C18 1.505(2)
C15 C16 1.389(2)
C15 H15 0.909(19)
C16 C19 1.517(2)
C17 H17A 1.00(3)
C17 H17B 0.89(3)
C17 H17C 0.93(3)
C18 H18A 0.9600
C18 H18B 0.9600
C18 H18C 0.9600
C19 H19A 0.9600
C19 H19B 0.9600
C19 H19C 0.9600
C21 C22 1.410(2)
C21 C26 1.412(2)
C22 C23 1.392(3)
C22 C27 1.519(3)
C23 C24 1.372(3)
C23 H23 0.99(2)
C24 C25 1.383(3)
C24 C28 1.516(3)
C25 C26 1.384(3)
C25 H25 1.02(2)
C26 C29 1.510(3)
C27 H27A 1.00(2)
C27 H27B 0.98(3)
C27 H27C 0.99(2)
C28 H28A 0.9600
C28 H28B 0.9600
C28 H28C 0.9600
C29 H29A 0.9600
C29 H29B 0.9600
C29 H29C 0.9600

loop_
_geom_torsion_atom_site_label_1
_geom_torsion_atom_site_label_2
_geom_torsion_atom_site_label_3
_geom_torsion_atom_site_label_4
_geom_torsion
C21 B1 C1 C2 158.28(16)
C11 B1 C1 C2 -25.4(2)
C21 B1 C1 C6 -24.2(2)
C11 B1 C1 C6 152.19(16)
C6 C1 C2 C3 -0.4(3)
B1 C1 C2 C3 177.30(17)
C1 C2 C3 C4 -1.7(3)
C2 C3 C4 C5 2.3(3)
C2 C3 C4 C7 -178.02(18)
C3 C4 C5 C6 -0.8(3)
C7 C4 C5 C6 179.46(18)
C4 C5 C6 C1 -1.3(3)
C2 C1 C6 C5 1.9(3)
B1 C1 C6 C5 -175.87(17)
C5 C4 C7 C8 177.2(3)
C3 C4 C7 C8 -2.5(4)
C1 B1 C11 C12 126.44(17)
C21 B1 C11 C12 -57.4(2)
C1 B1 C11 C16 -56.2(2)
C21 B1 C11 C16 119.95(18)
C16 C11 C12 C13 -2.0(2)
B1 C11 C12 C13 175.46(15)
C16 C11 C12 C17 176.40(18)
B1 C11 C12 C17 -6.2(3)
C11 C12 C13 C14 0.6(3)
C17 C12 C13 C14 -177.82(18)
C12 C13 C14 C15 1.2(3)
C12 C13 C14 C18 -178.43(17)
C13 C14 C15 C16 -1.5(3)
C18 C14 C15 C16 178.08(17)
C14 C15 C16 C11 0.1(3)
C14 C15 C16 C19 -176.57(17)
C12 C11 C16 C15 1.6(2)
B1 C11 C16 C15 -175.83(16)
C12 C11 C16 C19 178.14(17)
B1 C11 C16 C19 0.7(3)
C1 B1 C21 C22 122.08(17)
C11 B1 C21 C22 -54.1(2)
C1 B1 C21 C26 -52.6(2)
C11 B1 C21 C26 131.20(18)
C26 C21 C22 C23 2.6(2)
B1 C21 C22 C23 -172.25(16)
C26 C21 C22 C27 -178.35(19)
B1 C21 C22 C27 6.8(3)
C21 C22 C23 C24 -1.1(3)
C27 C22 C23 C24 179.8(2)
C22 C23 C24 C25 -0.9(3)
C22 C23 C24 C28 178.70(18)
C23 C24 C25 C26 1.3(3)
C28 C24 C25 C26 -178.33(19)
C24 C25 C26 C21 0.3(3)
C24 C25 C26 C29 -177.09(19)
C22 C21 C26 C25 -2.2(3)
B1 C21 C26 C25 172.61(17)
C22 C21 C26 C29 175.07(17)
B1 C21 C26 C29 -10.1(3)
